data_7009857
loop_
_publ_author_name
'Biradha, Kumar'
'Fujita, Makoto'

_publ_section_title
;
 Co-ordination polymers containing square grids of dimension
 15&#x2005;\\times &#x2005;15 \%A&#x200A;&#x2020;
;
_journal_issue 21
_journal_name_full 'Journal of the Chemical Society, Dalton Transactions'
_journal_page_first 3805
_journal_paper_doi 10.1039/b004054l
_journal_year 2000
_chemical_formula_sum 'C32 H30 Cu N4 O8'
_chemical_formula_weight 662.14
_chemical_name_systematic
; 
 ? 
;
_space_group_IT_number 14
_symmetry_cell_setting monoclinic
_symmetry_space_group_name_Hall '-P 2ybc'
_symmetry_space_group_name_H-M 'P 1 21/c 1'
_atom_sites_solution_hydrogens geom
_atom_sites_solution_primary direct
_atom_sites_solution_secondary difmap
_audit_creation_method SHELXL-97
_cell_angle_alpha 90.00
_cell_angle_beta 107.734(2)
_cell_angle_gamma 90.00
_cell_formula_units_Z 4
_cell_length_a 12.9406(13)
_cell_length_b 19.0638(19)
_cell_length_c 13.2244(14)
_cell_measurement_temperature 193(2)
_cell_volume 3107.4(6)
_computing_structure_refinement 'SHELXL-97 (Sheldrick, 1997)'
_computing_structure_solution 'SHELXS-97 (Sheldrick, 1990)'
_diffrn_ambient_temperature 193(2)
_diffrn_measured_fraction_theta_full 0.998
_diffrn_measured_fraction_theta_max 0.998
_diffrn_radiation_monochromator graphite
_diffrn_radiation_source 'fine-focus sealed tube'
_diffrn_radiation_type MoK\a
_diffrn_radiation_wavelength 0.71073
_diffrn_reflns_av_R_equivalents 0.0301
_diffrn_reflns_av_sigmaI/netI 0.0487
_diffrn_reflns_limit_h_max 15
_diffrn_reflns_limit_h_min -17
_diffrn_reflns_limit_k_max 25
_diffrn_reflns_limit_k_min -25
_diffrn_reflns_limit_l_max 12
_diffrn_reflns_limit_l_min -17
_diffrn_reflns_number 19842
_diffrn_reflns_theta_full 27.90
_diffrn_reflns_theta_max 27.90
_diffrn_reflns_theta_min 1.65
_exptl_absorpt_coefficient_mu 0.760
_exptl_absorpt_correction_T_max 0.8945
_exptl_absorpt_correction_T_min 0.8628
_exptl_crystal_density_diffrn 1.415
_exptl_crystal_density_method 'not measured'
_exptl_crystal_F_000 1372
_exptl_crystal_size_max 0.20
_exptl_crystal_size_mid 0.20
_exptl_crystal_size_min 0.15
_refine_diff_density_max 0.470
_refine_diff_density_min -0.381
_refine_diff_density_rms 0.062
_refine_ls_extinction_method none
_refine_ls_goodness_of_fit_ref 0.922
_refine_ls_hydrogen_treatment mixed
_refine_ls_matrix_type full
_refine_ls_number_parameters 408
_refine_ls_number_reflns 7419
_refine_ls_number_restraints 0
_refine_ls_restrained_S_all 0.922
_refine_ls_R_factor_all 0.0580
_refine_ls_R_factor_gt 0.0351
_refine_ls_shift/su_max 0.056
_refine_ls_shift/su_mean 0.003
_refine_ls_structure_factor_coef Fsqd
_refine_ls_weighting_details 'calc w=1/[\s^2^(Fo^2^)+(0.0530P)^2^+0.0000P] where P=(Fo^2^+2Fc^2^)/3'
_refine_ls_weighting_scheme calc
_refine_ls_wR_factor_gt 0.0873
_refine_ls_wR_factor_ref 0.0933
_reflns_number_gt 5189
_reflns_number_total 7419
_reflns_threshold_expression >2sigma(I)
_cod_data_source_file b004054l.txt
_cod_data_source_block 10
_cod_depositor_comments
;
The following automatic conversions were performed:
'_symmetry_cell_setting' value 'Monoclinic' changed to 'monoclinic'
according to '/home/saulius/struct/CIF-dictionaries/cif_core.dic'
dictionary named 'cif_core.dic' version 2.4.1 from 2010-06-29.

Automatic conversion script
Id: cif_fix_enum 1527 2010-12-29 10:47:43Z saulius 
;
_cod_original_cell_volume 3107.4(5)
_cod_original_sg_symbol_H-M P21/c
_cod_database_code 7009857

loop_
_symmetry_equiv_pos_as_xyz
'x, y, z'
'-x, y+1/2, -z+1/2'
'-x, -y, -z'
'x, -y-1/2, z-1/2'

loop_
_atom_site_label
_atom_site_type_symbol
_atom_site_fract_x
_atom_site_fract_y
_atom_site_fract_z
_atom_site_U_iso_or_equiv
_atom_site_adp_type
_atom_site_occupancy
_atom_site_symmetry_multiplicity
_atom_site_calc_flag
_atom_site_refinement_flags
_atom_site_disorder_assembly
_atom_site_disorder_group
Cu1 Cu 0.029269(17) 1.143579(12) -0.256582(18) 0.02132(8) Uani 1 1 d . . .
N1A N -0.07551(14) 1.04801(10) -0.16327(15) 0.0367(4) Uani 1 1 d . . .
O1A O -0.13233(14) 1.02427(9) -0.11213(15) 0.0584(5) Uani 1 1 d . . .
O2A O -0.02938(12) 1.01058(8) -0.21343(12) 0.0401(4) Uani 1 1 d . . .
O3A O -0.06116(11) 1.11490(8) -0.16444(11) 0.0321(3) Uani 1 1 d . . .
N1B N 0.14669(14) 1.13062(12) -0.39178(15) 0.0406(5) Uani 1 1 d . . .
O1B O 0.11233(11) 1.18260(8) -0.34876(11) 0.0327(3) Uani 1 1 d . . .
O2B O 0.13048(13) 1.07053(9) -0.36172(15) 0.0510(5) Uani 1 1 d . . .
O3B O 0.19355(15) 1.14137(12) -0.45749(16) 0.0733(6) Uani 1 1 d . . .
O1M O -0.00736(11) 1.25554(7) -0.21809(11) 0.0294(3) Uani 1 1 d . . .
H1M H 0.0210 1.2945 -0.2481 0.046(7) Uiso 1 1 d R . .
C1M C -0.0352(2) 1.27590(13) -0.1265(2) 0.0527(7) Uani 1 1 d . . .
H1M1 H -0.1040 1.2539 -0.1278 0.079 Uiso 1 1 calc R . .
H1M2 H -0.0426 1.3270 -0.1256 0.079 Uiso 1 1 calc R . .
H1M3 H 0.0219 1.2608 -0.0627 0.079 Uiso 1 1 calc R . .
O2M O 0.95069(12) 0.63247(7) 0.30756(12) 0.0352(4) Uani 1 1 d . . .
H2M H 0.9615 0.5864 0.2939 0.067(9) Uiso 1 1 d R . .
C2M C 0.96302(19) 0.64415(12) 0.41603(18) 0.0407(5) Uani 1 1 d . . .
H2M1 H 1.0404 0.6446 0.4562 0.061 Uiso 1 1 calc R . .
H2M2 H 0.9267 0.6066 0.4428 0.061 Uiso 1 1 calc R . .
H2M3 H 0.9306 0.6894 0.4244 0.061 Uiso 1 1 calc R . .
N11 N -0.10246(12) 1.13354(8) -0.38576(12) 0.0229(3) Uani 1 1 d . . .
C11 C -0.12538(15) 1.07351(10) -0.44109(16) 0.0298(5) Uani 1 1 d . . .
H11 H -0.0786 1.0345 -0.4172 0.036 Uiso 1 1 calc R . .
C12 C -0.21335(15) 1.06552(10) -0.53090(16) 0.0285(4) Uani 1 1 d . . .
H12 H -0.2265 1.0217 -0.5669 0.034 Uiso 1 1 calc R . .
C13 C -0.28242(14) 1.12189(10) -0.56830(15) 0.0223(4) Uani 1 1 d . . .
C14 C -0.25932(14) 1.18385(10) -0.51022(15) 0.0258(4) Uani 1 1 d . . .
H14 H -0.3050 1.2236 -0.5323 0.031 Uiso 1 1 calc R . .
C15 C -0.17044(15) 1.18794(10) -0.42069(15) 0.0252(4) Uani 1 1 d . . .
H15 H -0.1566 1.2308 -0.3822 0.030 Uiso 1 1 calc R . .
C21 C -0.37671(14) 1.11819(9) -0.66689(15) 0.0212(4) Uani 1 1 d . . .
C22 C -0.35985(14) 1.11701(10) -0.76678(15) 0.0215(4) Uani 1 1 d . . .
C23 C -0.45084(14) 1.12133(9) -0.86161(15) 0.0215(4) Uani 1 1 d . . .
C24 C -0.55711(14) 1.12428(9) -0.85348(15) 0.0209(4) Uani 1 1 d . . .
C25 C -0.57394(14) 1.12204(10) -0.75351(15) 0.0215(4) Uani 1 1 d . . .
C26 C -0.48281(14) 1.11901(10) -0.65842(15) 0.0221(4) Uani 1 1 d . . .
C31 C -0.50311(16) 1.11499(11) -0.55831(16) 0.0317(5) Uani 1 1 d . . .
H31 H -0.4436 1.1126 -0.4951 0.038 Uiso 1 1 calc R . .
C32 C -0.60585(17) 1.11456(13) -0.55157(18) 0.0378(5) Uani 1 1 d . . .
H32 H -0.6174 1.1112 -0.4841 0.045 Uiso 1 1 calc R . .
C33 C -0.69556(16) 1.11904(12) -0.64464(18) 0.0366(5) Uani 1 1 d . . .
H33 H -0.7670 1.1195 -0.6391 0.044 Uiso 1 1 calc R . .
C34 C -0.68080(15) 1.12276(11) -0.74195(17) 0.0299(5) Uani 1 1 d . . .
H34 H -0.7422 1.1259 -0.8034 0.036 Uiso 1 1 calc R . .
C41 C -0.25335(15) 1.11282(11) -0.77906(17) 0.0299(5) Uani 1 1 d . . .
H41 H -0.1918 1.1089 -0.7178 0.036 Uiso 1 1 calc R . .
C42 C -0.23920(16) 1.11433(11) -0.87657(18) 0.0338(5) Uani 1 1 d . . .
H42 H -0.1679 1.1117 -0.8823 0.041 Uiso 1 1 calc R . .
C43 C -0.32847(16) 1.11970(11) -0.96960(17) 0.0314(5) Uani 1 1 d . . .
H43 H -0.3171 1.1212 -1.0372 0.038 Uiso 1 1 calc R . .
C44 C -0.43092(16) 1.12272(10) -0.96204(16) 0.0281(4) Uani 1 1 d . . .
H44 H -0.4906 1.1258 -1.0251 0.034 Uiso 1 1 calc R . .
N51 N -0.83361(11) 1.13732(8) -1.13242(12) 0.0218(3) Uani 1 1 d . . .
C51 C -0.79704(16) 1.07584(11) -1.08742(16) 0.0313(5) Uani 1 1 d . . .
H51 H -0.8342 1.0344 -1.1182 0.038 Uiso 1 1 calc R . .
C52 C -0.70759(16) 1.06951(10) -0.99805(17) 0.0313(5) Uani 1 1 d . . .
H52 H -0.6847 1.0246 -0.9687 0.038 Uiso 1 1 calc R . .
C53 C -0.65179(14) 1.12884(9) -0.95174(14) 0.0217(4) Uani 1 1 d . . .
C54 C -0.68817(16) 1.19267(11) -1.00016(17) 0.0334(5) Uani 1 1 d . . .
H54 H -0.6513 1.2348 -0.9722 0.040 Uiso 1 1 calc R . .
C55 C -0.77818(16) 1.19467(11) -1.08920(17) 0.0327(5) Uani 1 1 d . . .
H55 H -0.8017 1.2388 -1.1212 0.039 Uiso 1 1 calc R . .
C101 C 0.4322(5) 0.8058(2) 0.2603(3) 0.1113(19) Uani 1 1 d . . .
H101 H 0.4039 0.7601 0.2628 0.134 Uiso 1 1 calc R . .
C102 C 0.3722(3) 0.86443(19) 0.2667(2) 0.0765(11) Uani 1 1 d . . .
H102 H 0.3017 0.8593 0.2738 0.092 Uiso 1 1 calc R . .
C103 C 0.4136(2) 0.92973(14) 0.2630(2) 0.0566(7) Uani 1 1 d . . .
H103 H 0.3725 0.9702 0.2676 0.068 Uiso 1 1 calc R . .
C104 C 0.5154(2) 0.93617(14) 0.2526(2) 0.0553(7) Uani 1 1 d . . .
H104 H 0.5450 0.9815 0.2501 0.066 Uiso 1 1 calc R . .
C105 C 0.5742(3) 0.87892(19) 0.2459(2) 0.0713(9) Uani 1 1 d . . .
H105 H 0.6444 0.8840 0.2380 0.086 Uiso 1 1 calc R . .
C106 C 0.5333(5) 0.8150(2) 0.2503(3) 0.1121(19) Uani 1 1 d . . .
H106 H 0.5756 0.7750 0.2463 0.134 Uiso 1 1 calc R . .

loop_
_atom_site_aniso_label
_atom_site_aniso_U_11
_atom_site_aniso_U_22
_atom_site_aniso_U_33
_atom_site_aniso_U_23
_atom_site_aniso_U_13
_atom_site_aniso_U_12
Cu1 0.01552(11) 0.02817(13) 0.01565(12) -0.00041(10) -0.00211(8) 0.00061(9)
N1A 0.0274(9) 0.0439(11) 0.0333(11) 0.0053(9) 0.0009(8) -0.0081(8)
O1A 0.0561(11) 0.0588(11) 0.0696(13) 0.0111(10) 0.0332(10) -0.0158(9)
O2A 0.0412(9) 0.0376(9) 0.0385(9) -0.0006(7) 0.0078(8) -0.0049(7)
O3A 0.0289(7) 0.0358(8) 0.0293(8) 0.0031(6) 0.0052(6) -0.0057(6)
N1B 0.0251(9) 0.0663(15) 0.0287(10) -0.0032(10) 0.0059(8) 0.0095(9)
O1B 0.0278(7) 0.0422(9) 0.0270(8) 0.0010(7) 0.0065(6) 0.0061(6)
O2B 0.0442(10) 0.0489(10) 0.0575(12) -0.0133(9) 0.0120(9) 0.0111(8)
O3B 0.0544(12) 0.1307(19) 0.0473(12) 0.0052(12) 0.0343(10) 0.0182(11)
O1M 0.0329(8) 0.0292(8) 0.0236(8) -0.0015(6) 0.0047(6) 0.0013(6)
C1M 0.0808(19) 0.0432(14) 0.0400(14) 0.0028(12) 0.0271(14) 0.0216(13)
O2M 0.0404(8) 0.0335(9) 0.0317(9) -0.0015(7) 0.0108(7) -0.0033(6)
C2M 0.0390(12) 0.0499(14) 0.0339(13) -0.0048(11) 0.0119(10) -0.0044(11)
N11 0.0162(7) 0.0297(9) 0.0187(8) -0.0004(7) -0.0009(6) 0.0009(6)
C11 0.0248(10) 0.0301(11) 0.0267(11) -0.0035(9) -0.0036(8) 0.0082(8)
C12 0.0268(10) 0.0276(10) 0.0233(10) -0.0064(8) -0.0041(8) 0.0038(8)
C13 0.0156(8) 0.0313(10) 0.0162(9) -0.0010(8) -0.0008(7) -0.0002(7)
C14 0.0201(9) 0.0280(11) 0.0230(10) -0.0005(8) -0.0029(8) 0.0049(8)
C15 0.0221(9) 0.0265(10) 0.0216(10) -0.0027(8) -0.0015(8) 0.0008(8)
C21 0.0170(9) 0.0235(9) 0.0176(9) -0.0027(8) -0.0030(7) -0.0001(7)
C22 0.0177(9) 0.0245(9) 0.0190(10) -0.0005(8) 0.0008(7) -0.0008(7)
C23 0.0192(9) 0.0232(9) 0.0179(9) -0.0013(8) -0.0006(7) -0.0009(7)
C24 0.0179(9) 0.0219(9) 0.0174(9) -0.0011(7) -0.0027(7) 0.0001(7)
C25 0.0166(8) 0.0263(9) 0.0179(9) -0.0023(8) -0.0003(7) 0.0007(7)
C26 0.0180(9) 0.0275(10) 0.0178(10) -0.0032(8) 0.0008(7) 0.0014(7)
C31 0.0251(10) 0.0483(13) 0.0174(10) -0.0026(9) 0.0004(8) 0.0027(9)
C32 0.0319(11) 0.0607(14) 0.0219(11) -0.0013(10) 0.0097(9) 0.0050(10)
C33 0.0204(10) 0.0597(14) 0.0296(12) -0.0035(11) 0.0074(9) 0.0043(9)
C34 0.0181(9) 0.0434(12) 0.0250(11) -0.0034(9) 0.0019(8) 0.0034(8)
C41 0.0177(9) 0.0413(12) 0.0267(11) -0.0010(9) 0.0007(8) -0.0006(8)
C42 0.0214(10) 0.0459(12) 0.0353(13) -0.0011(10) 0.0101(9) -0.0029(9)
C43 0.0313(11) 0.0394(11) 0.0240(11) 0.0001(9) 0.0088(9) -0.0024(9)
C44 0.0267(10) 0.0337(11) 0.0196(10) 0.0011(8) 0.0005(8) -0.0013(8)
N51 0.0165(7) 0.0265(8) 0.0186(8) -0.0002(7) -0.0002(6) 0.0008(6)
C51 0.0281(10) 0.0276(10) 0.0280(11) -0.0033(9) -0.0065(9) -0.0010(8)
C52 0.0290(10) 0.0258(10) 0.0280(11) 0.0022(9) -0.0075(9) 0.0019(8)
C53 0.0158(8) 0.0300(10) 0.0161(9) -0.0012(8) 0.0004(7) 0.0009(7)
C54 0.0273(11) 0.0268(11) 0.0333(12) -0.0003(9) -0.0099(9) -0.0035(8)
C55 0.0276(10) 0.0274(11) 0.0322(12) 0.0040(9) -0.0072(9) 0.0013(8)
C101 0.226(6) 0.0390(19) 0.040(2) 0.0082(15) -0.003(3) -0.051(3)
C102 0.088(2) 0.098(3) 0.0321(15) 0.0150(17) 0.0024(16) -0.041(2)
C103 0.078(2) 0.0490(16) 0.0419(16) 0.0057(13) 0.0178(15) 0.0113(15)
C104 0.0739(19) 0.0432(15) 0.0423(16) -0.0052(12) 0.0082(14) -0.0089(14)
C105 0.079(2) 0.094(3) 0.0287(15) -0.0004(15) -0.0026(14) 0.0282(19)
C106 0.223(6) 0.049(2) 0.042(2) 0.0041(18) 0.008(3) 0.051(3)

loop_
_atom_type_symbol
_atom_type_description
_atom_type_scat_dispersion_real
_atom_type_scat_dispersion_imag
_atom_type_scat_source
C C 0.0033 0.0016 'International Tables Vol C Tables 4.2.6.8 and 6.1.1.4'
H H 0.0000 0.0000 'International Tables Vol C Tables 4.2.6.8 and 6.1.1.4'
N N 0.0061 0.0033 'International Tables Vol C Tables 4.2.6.8 and 6.1.1.4'
O O 0.0106 0.0060 'International Tables Vol C Tables 4.2.6.8 and 6.1.1.4'
Cu Cu 0.3201 1.2651 'International Tables Vol C Tables 4.2.6.8 and 6.1.1.4'

loop_
_geom_angle_atom_site_label_1
_geom_angle_atom_site_label_2
_geom_angle_atom_site_label_3
_geom_angle
_geom_angle_site_symmetry_1
_geom_angle_site_symmetry_3
_geom_angle_publ_flag
O1B Cu1 O3A 173.74(6) . . ?
O1B Cu1 N51 90.88(6) . 1_656 ?
O3A Cu1 N51 91.18(6) . 1_656 ?
O1B Cu1 N11 89.52(6) . . ?
O3A Cu1 N11 89.41(6) . . ?
N51 Cu1 N11 170.65(6) 1_656 . ?
O1B Cu1 O1M 88.55(5) . . ?
O3A Cu1 O1M 85.41(5) . . ?
N51 Cu1 O1M 93.71(5) 1_656 . ?
N11 Cu1 O1M 95.64(5) . . ?
O1A N1A O2A 123.22(19) . . ?
O1A N1A O3A 118.95(19) . . ?
O2A N1A O3A 117.82(17) . . ?
N1A O3A Cu1 112.94(13) . . ?
O3B N1B O2B 123.3(2) . . ?
O3B N1B O1B 120.0(2) . . ?
O2B N1B O1B 116.77(18) . . ?
N1B O1B Cu1 107.78(13) . . ?
C1M O1M Cu1 124.85(13) . . ?
C11 N11 C15 117.17(16) . . ?
C11 N11 Cu1 122.07(12) . . ?
C15 N11 Cu1 120.75(12) . . ?
N11 C11 C12 123.42(17) . . ?
C11 C12 C13 119.57(18) . . ?
C12 C13 C14 116.98(17) . . ?
C12 C13 C21 122.76(17) . . ?
C14 C13 C21 120.25(16) . . ?
C15 C14 C13 120.32(17) . . ?
N11 C15 C14 122.53(17) . . ?
C22 C21 C26 120.59(16) . . ?
C22 C21 C13 120.22(16) . . ?
C26 C21 C13 119.13(17) . . ?
C21 C22 C41 122.44(17) . . ?
C21 C22 C23 119.97(16) . . ?
C41 C22 C23 117.59(17) . . ?
C24 C23 C44 121.71(17) . . ?
C24 C23 C22 119.57(17) . . ?
C44 C23 C22 118.72(16) . . ?
C25 C24 C23 120.26(16) . . ?
C25 C24 C53 119.99(16) . . ?
C23 C24 C53 119.74(17) . . ?
C24 C25 C34 122.01(17) . . ?
C24 C25 C26 120.20(16) . . ?
C34 C25 C26 117.80(17) . . ?
C21 C26 C31 122.08(17) . . ?
C21 C26 C25 119.28(17) . . ?
C31 C26 C25 118.61(17) . . ?
C32 C31 C26 121.39(19) . . ?
C31 C32 C33 120.2(2) . . ?
C34 C33 C32 120.82(19) . . ?
C33 C34 C25 121.17(18) . . ?
C42 C41 C22 121.16(18) . . ?
C41 C42 C43 121.22(18) . . ?
C44 C43 C42 119.7(2) . . ?
C43 C44 C23 121.56(19) . . ?
C51 N51 C55 117.16(16) . . ?
C51 N51 Cu1 121.24(12) . 1_454 ?
C55 N51 Cu1 121.55(13) . 1_454 ?
N51 C51 C52 123.22(18) . . ?
C53 C52 C51 119.70(18) . . ?
C52 C53 C54 117.08(17) . . ?
C52 C53 C24 121.22(17) . . ?
C54 C53 C24 121.70(16) . . ?
C55 C54 C53 119.76(18) . . ?
N51 C55 C54 123.04(18) . . ?
C106 C101 C102 118.4(3) . . ?
C103 C102 C101 120.3(4) . . ?
C102 C103 C104 119.0(3) . . ?
C105 C104 C103 120.8(3) . . ?
C106 C105 C104 119.7(4) . . ?
C105 C106 C101 121.7(4) . . ?

loop_
_geom_bond_atom_site_label_1
_geom_bond_atom_site_label_2
_geom_bond_distance
_geom_bond_site_symmetry_2
_geom_bond_publ_flag
Cu1 O1B 1.9982(14) . ?
Cu1 O3A 2.0054(14) . ?
Cu1 N51 2.0208(15) 1_656 ?
Cu1 N11 2.0216(15) . ?
Cu1 O1M 2.2774(14) . ?
N1A O1A 1.227(2) . ?
N1A O2A 1.244(2) . ?
N1A O3A 1.289(2) . ?
N1B O3B 1.219(2) . ?
N1B O2B 1.251(2) . ?
N1B O1B 1.287(2) . ?
O1M C1M 1.419(3) . ?
O2M C2M 1.412(3) . ?
N11 C11 1.342(2) . ?
N11 C15 1.347(2) . ?
C11 C12 1.381(3) . ?
C12 C13 1.389(3) . ?
C13 C14 1.391(3) . ?
C13 C21 1.492(2) . ?
C14 C15 1.379(2) . ?
C21 C22 1.403(3) . ?
C21 C26 1.411(2) . ?
C22 C41 1.438(2) . ?
C22 C23 1.437(2) . ?
C23 C24 1.413(2) . ?
C23 C44 1.428(3) . ?
C24 C25 1.404(3) . ?
C24 C53 1.492(2) . ?
C25 C34 1.437(3) . ?
C25 C26 1.439(2) . ?
C26 C31 1.428(3) . ?
C31 C32 1.359(3) . ?
C32 C33 1.414(3) . ?
C33 C34 1.359(3) . ?
C41 C42 1.357(3) . ?
C42 C43 1.412(3) . ?
C43 C44 1.361(3) . ?
N51 C51 1.334(2) . ?
N51 C55 1.337(2) . ?
N51 Cu1 2.0208(15) 1_454 ?
C51 C52 1.385(3) . ?
C52 C53 1.381(3) . ?
C53 C54 1.389(3) . ?
C54 C55 1.382(3) . ?
C101 C106 1.366(7) . ?
C101 C102 1.378(6) . ?
C102 C103 1.362(4) . ?
C103 C104 1.372(4) . ?
C104 C105 1.349(4) . ?
C105 C106 1.337(6) . ?
